data_7153236
loop_
_publ_author_name
'L\'opez, Miguel V\'azquez'
'Bermejo, Manuel R.'
'V\'azquez, M Eugenio'
'Taglietti, Angelo'
'Zaragoza, Guillermo'
'Pedrido, Rosa'
'Mart\'inez-Calvo, Miguel'

_publ_section_title
;
 Sulfonamide-imines as selective fluorescent chemosensors for the fluoride
 anion.
;
_journal_issue 2
_journal_name_full 'Organic &amp; biomolecular chemistry'
_journal_page_first 357
_journal_page_last 362
_journal_paper_doi 10.1039/b916040j
_journal_volume 8
_journal_year 2010
_chemical_absolute_configuration ad
_chemical_compound_source 'synthesis as described'
_chemical_formula_moiety 'C31 H32 N4 O5 S2'
_chemical_formula_sum 'C31 H32 N4 O5 S2'
_chemical_formula_weight 604.75
_chemical_name_systematic
;
?
;
_space_group_IT_number 5
_symmetry_cell_setting monoclinic
_symmetry_Int_Tables_number 5
_symmetry_space_group_name_Hall 'I 2y'
_symmetry_space_group_name_H-M 'I 1 2 1'
_atom_sites_solution_hydrogens geom
_atom_sites_solution_primary direct
_atom_sites_solution_secondary difmap
_audit_conform_dict_location ftp://ftp.iucr.org/pub/cif_core.dic
_audit_conform_dict_name cif_core.dic
_audit_conform_dict_version 2.3
_audit_creation_date 2009-09-17T15:15:50-00:00
_audit_creation_method 'WinGX routine CIF_UPDATE'
_cell_angle_alpha 90
_cell_angle_beta 90.200(2)
_cell_angle_gamma 90
_cell_formula_units_Z 8
_cell_length_a 26.5105(24)
_cell_length_b 8.1629(4)
_cell_length_c 27.3038(15)
_cell_measurement_reflns_used 1977
_cell_measurement_temperature 100(2)
_cell_measurement_theta_max 21.63
_cell_measurement_theta_min 2.36
_cell_measurement_wavelength 0.71073
_cell_volume 5908.6(7)
_computing_cell_refinement 'APPEX2 (BRUKER AXS, 2005)'
_computing_data_collection 'APPEX2 (BRUKER AXS, 2005)'
_computing_data_reduction 'APPEX2 (BRUKER AXS, 2005)'
_computing_molecular_graphics 'Ortep-3 for Windows (Farrugia, 1997)'
_computing_publication_material 'WinGX publication routines (Farrugia, 1999)'
_computing_structure_refinement 'SHELXL-97 (Sheldrick, 2008)'
_computing_structure_solution 'SIR-97 (Giacovazzo et all, 1999)'
_diffrn_ambient_temperature 100(2)
_diffrn_measured_fraction_theta_full 0.998
_diffrn_measured_fraction_theta_max 0.998
_diffrn_measurement_device 'four-circle diffractometer'
_diffrn_measurement_device_type 'BRUKER APPEX-II CCD'
_diffrn_measurement_method 'omega and phi scans'
_diffrn_radiation_probe x-ray
_diffrn_radiation_source 'fine-focus sealed tube'
_diffrn_radiation_type MoK\a
_diffrn_radiation_wavelength 0.7107
_diffrn_reflns_av_R_equivalents 0.0751
_diffrn_reflns_av_unetI/netI 0.0956
_diffrn_reflns_limit_h_max 33
_diffrn_reflns_limit_h_min -33
_diffrn_reflns_limit_k_max 10
_diffrn_reflns_limit_k_min -10
_diffrn_reflns_limit_l_max 34
_diffrn_reflns_limit_l_min 0
_diffrn_reflns_number 42208
_diffrn_reflns_theta_full 26.4
_diffrn_reflns_theta_max 26.4
_diffrn_reflns_theta_min 1.49
_exptl_absorpt_coefficient_mu 0.228
_exptl_absorpt_correction_T_max 0.991
_exptl_absorpt_correction_T_min 0.894
_exptl_absorpt_correction_type multi-scan
_exptl_absorpt_process_details 'BRUKER SADABS'
_exptl_crystal_colour Yellow
_exptl_crystal_density_diffrn 1.36
_exptl_crystal_density_method 'not measured'
_exptl_crystal_description prism
_exptl_crystal_F_000 2544
_exptl_crystal_size_max 0.18
_exptl_crystal_size_mid 0.08
_exptl_crystal_size_min 0.05
_refine_diff_density_max 0.707
_refine_diff_density_min -0.375
_refine_diff_density_rms 0.06
_refine_ls_abs_structure_details 'Flack H D (1983), Acta Cryst. A39, 876-881'
_refine_ls_abs_structure_Flack -0.11(6)
_refine_ls_extinction_method none
_refine_ls_goodness_of_fit_ref 1.004
_refine_ls_hydrogen_treatment mixed
_refine_ls_matrix_type full
_refine_ls_number_parameters 779
_refine_ls_number_reflns 11937
_refine_ls_number_restraints 9
_refine_ls_restrained_S_all 1.005
_refine_ls_R_factor_all 0.0905
_refine_ls_R_factor_gt 0.0561
_refine_ls_shift/su_max 0.033
_refine_ls_shift/su_mean 0.001
_refine_ls_structure_factor_coef Fsqd
_refine_ls_weighting_details 'calc w=1/[\s^2^(Fo^2^)+(0.0520P)^2^+0.0000P] where P=(Fo^2^+2Fc^2^)/3'
_refine_ls_weighting_scheme calc
_refine_ls_wR_factor_gt 0.1045
_refine_ls_wR_factor_ref 0.1147
_reflns_number_gt 8547
_reflns_number_total 11937
_reflns_threshold_expression >2\s(I)
_cod_data_source_file b916040j.txt
_cod_data_source_block be13mi1n
_cod_original_cell_volume 5908.6(6)
_cod_database_code 7153236

loop_
_symmetry_equiv_pos_as_xyz
'x, y, z'
'-x, y, -z'
'x+1/2, y+1/2, z+1/2'
'-x+1/2, y+1/2, -z+1/2'

loop_
_atom_site_label
_atom_site_type_symbol
_atom_site_fract_x
_atom_site_fract_y
_atom_site_fract_z
_atom_site_U_iso_or_equiv
_atom_site_adp_type
_atom_site_occupancy
_atom_site_symmetry_multiplicity
_atom_site_calc_flag
_atom_site_refinement_flags
C1 C 0.53313(17) 0.2336(6) 0.80697(16) 0.0453(12) Uani 1 1 d .
H1A H 0.5351 0.3469 0.8187 0.068 Uiso 1 1 calc R
H1B H 0.5651 0.2033 0.7915 0.068 Uiso 1 1 calc R
H1C H 0.5266 0.1604 0.8347 0.068 Uiso 1 1 calc R
C2 C 0.49088(15) 0.2185(5) 0.77013(14) 0.0296(10) Uani 1 1 d .
C3 C 0.44195(15) 0.2616(5) 0.78193(14) 0.0297(10) Uani 1 1 d .
H3 H 0.4351 0.3031 0.8137 0.036 Uiso 1 1 calc R
C4 C 0.40267(15) 0.2460(5) 0.74877(15) 0.0309(10) Uani 1 1 d .
H4 H 0.3694 0.2778 0.7575 0.037 Uiso 1 1 calc R
C5 C 0.41260(13) 0.1829(4) 0.70230(13) 0.0215(8) Uani 1 1 d .
C6 C 0.46123(14) 0.1426(5) 0.68937(15) 0.0340(10) Uani 1 1 d .
H6 H 0.4683 0.1035 0.6573 0.041 Uiso 1 1 calc R
C7 C 0.50009(16) 0.1597(6) 0.72363(15) 0.0434(12) Uani 1 1 d .
H7 H 0.5335 0.1302 0.7148 0.052 Uiso 1 1 calc R
S1 S 0.36385(4) 0.16233(11) 0.65903(4) 0.0266(2) Uani 1 1 d .
O1 O 0.38257(10) 0.0596(3) 0.62024(10) 0.0327(7) Uani 1 1 d .
O2 O 0.32038(10) 0.0988(3) 0.68514(11) 0.0381(8) Uani 1 1 d .
N1 N 0.34786(11) 0.3416(4) 0.64182(11) 0.0215(7) Uani 1 1 d D
H1N H 0.3309(13) 0.388(4) 0.6637(11) 0.026 Uiso 1 1 d D
C8 C 0.37376(14) 0.4333(4) 0.60771(13) 0.0210(8) Uani 1 1 d .
C9 C 0.41123(14) 0.3756(5) 0.57581(14) 0.0293(9) Uani 1 1 d .
H9 H 0.4214 0.2641 0.5775 0.035 Uiso 1 1 calc R
C10 C 0.43346(15) 0.4775(5) 0.54226(14) 0.0328(10) Uani 1 1 d .
H10 H 0.4586 0.4343 0.5211 0.039 Uiso 1 1 calc R
C11 C 0.42043(14) 0.6416(5) 0.53818(14) 0.0291(9) Uani 1 1 d .
H11 H 0.4363 0.7097 0.5146 0.035 Uiso 1 1 calc R
C12 C 0.38426(14) 0.7035(4) 0.56878(13) 0.0251(9) Uani 1 1 d .
H12 H 0.375 0.8157 0.5664 0.03 Uiso 1 1 calc R
C13 C 0.36065(13) 0.6019(4) 0.60380(13) 0.0193(8) Uani 1 1 d .
C14 C 0.32460(14) 0.6807(4) 0.63504(14) 0.0233(9) Uani 1 1 d U
H14 H 0.3201 0.7954 0.631 0.028 Uiso 1 1 calc R
N2 N 0.29785(11) 0.6102(4) 0.66796(11) 0.0212(7) Uani 1 1 d U
C15 C 0.26594(14) 0.7033(5) 0.70228(14) 0.0257(9) Uani 1 1 d U
H15A H 0.2311 0.6598 0.7012 0.031 Uiso 1 1 calc R
H15B H 0.2648 0.8197 0.6921 0.031 Uiso 1 1 calc R
C16 C 0.28617(13) 0.6917(5) 0.75447(14) 0.0246(9) Uani 1 1 d .
H16 H 0.2837 0.5756 0.7659 0.029 Uiso 1 1 calc R
O5 O 0.25515(11) 0.7933(3) 0.78486(11) 0.0378(7) Uani 1 1 d D
H5O H 0.2235(9) 0.760(5) 0.7873(16) 0.045 Uiso 1 1 d D
C17 C 0.33982(14) 0.7490(5) 0.75950(14) 0.0286(9) Uani 1 1 d .
H17A H 0.3609 0.6959 0.7342 0.034 Uiso 1 1 calc R
H17B H 0.3414 0.8689 0.7544 0.034 Uiso 1 1 calc R
N3 N 0.35941(11) 0.7086(4) 0.80803(11) 0.0250(7) Uani 1 1 d .
C18 C 0.37847(13) 0.8211(4) 0.83406(13) 0.0223(8) Uani 1 1 d .
H18 H 0.3795 0.9285 0.8207 0.027 Uiso 1 1 calc R
C19 C 0.39905(13) 0.7972(4) 0.88332(13) 0.0212(8) Uani 1 1 d .
C20 C 0.41925(14) 0.9346(4) 0.90689(14) 0.0246(9) Uani 1 1 d .
H20 H 0.4215 1.0354 0.8896 0.029 Uiso 1 1 calc R
C21 C 0.43599(14) 0.9264(5) 0.95466(14) 0.0250(9) Uani 1 1 d .
H21 H 0.4499 1.0204 0.9701 0.03 Uiso 1 1 calc R
C22 C 0.43227(13) 0.7790(5) 0.98001(14) 0.0239(9) Uani 1 1 d .
H22 H 0.4427 0.7734 1.0133 0.029 Uiso 1 1 calc R
C23 C 0.41333(13) 0.6388(5) 0.95679(14) 0.0240(9) Uani 1 1 d .
H23 H 0.4115 0.5379 0.9741 0.029 Uiso 1 1 calc R
C24 C 0.39720(13) 0.6478(4) 0.90855(13) 0.0198(8) Uani 1 1 d .
N4 N 0.37810(12) 0.5108(4) 0.88252(11) 0.0218(7) Uani 1 1 d .
H4N H 0.3691(14) 0.533(5) 0.8537(14) 0.026 Uiso 1 1 d .
S2 S 0.35337(3) 0.34788(11) 0.90695(3) 0.0222(2) Uani 1 1 d .
O3 O 0.33611(9) 0.2542(3) 0.86578(9) 0.0282(6) Uani 1 1 d .
O4 O 0.38858(9) 0.2783(3) 0.94092(9) 0.0260(6) Uani 1 1 d .
C25 C 0.30103(14) 0.4139(4) 0.94086(13) 0.0218(8) Uani 1 1 d .
C26 C 0.26457(15) 0.5095(5) 0.91895(15) 0.0331(10) Uani 1 1 d .
H26 H 0.2681 0.5438 0.8859 0.04 Uiso 1 1 calc R
C27 C 0.22226(15) 0.5553(6) 0.94626(16) 0.0390(11) Uani 1 1 d .
H27 H 0.1974 0.6234 0.9316 0.047 Uiso 1 1 calc R
C28 C 0.21589(16) 0.5046(5) 0.99327(16) 0.0360(11) Uani 1 1 d .
C29 C 0.25236(17) 0.4085(6) 1.01459(16) 0.0453(12) Uani 1 1 d .
H29 H 0.248 0.3709 1.0472 0.054 Uiso 1 1 calc R
C30 C 0.29554(16) 0.3655(5) 0.98899(15) 0.0359(10) Uani 1 1 d .
H30 H 0.3212 0.3029 1.0045 0.043 Uiso 1 1 calc R
C31 C 0.16929(17) 0.5539(7) 1.02235(18) 0.0579(15) Uani 1 1 d .
H31A H 0.1788 0.6339 1.0475 0.087 Uiso 1 1 calc R
H31B H 0.1548 0.4568 1.038 0.087 Uiso 1 1 calc R
H31C H 0.1443 0.6027 1.0002 0.087 Uiso 1 1 calc R
C32 C 0.47756(19) 0.5982(7) 0.67676(17) 0.0614(16) Uani 1 1 d .
H32A H 0.5007 0.5526 0.6524 0.092 Uiso 1 1 calc R
H32B H 0.4608 0.695 0.6631 0.092 Uiso 1 1 calc R
H32C H 0.4522 0.5158 0.6854 0.092 Uiso 1 1 calc R
C33 C 0.50671(16) 0.6459(6) 0.72176(15) 0.0366(11) Uani 1 1 d .
C34 C 0.48616(16) 0.7447(6) 0.75643(18) 0.0497(13) Uani 1 1 d .
H34 H 0.453 0.7856 0.7515 0.06 Uiso 1 1 calc R
C35 C 0.51226(15) 0.7879(6) 0.79906(16) 0.0400(11) Uani 1 1 d .
H35 H 0.4967 0.8547 0.8232 0.048 Uiso 1 1 calc R
C36 C 0.56079(14) 0.7321(5) 0.80549(14) 0.0249(9) Uani 1 1 d .
C37 C 0.58234(15) 0.6290(5) 0.77120(15) 0.0352(10) Uani 1 1 d .
H37 H 0.6155 0.5881 0.776 0.042 Uiso 1 1 calc R
C39 C 0.55483(16) 0.5859(6) 0.72975(16) 0.0427(12) Uani 1 1 d .
H39 H 0.5694 0.5138 0.7064 0.051 Uiso 1 1 calc R
S3 S 0.59550(3) 0.79537(11) 0.85703(3) 0.0231(2) Uani 1 1 d .
O6 O 0.56084(9) 0.8660(3) 0.89085(9) 0.0296(6) Uani 1 1 d .
O7 O 0.63803(9) 0.8886(3) 0.84057(9) 0.0294(6) Uani 1 1 d .
N5 N 0.62001(11) 0.6322(4) 0.88078(12) 0.0232(7) Uani 1 1 d .
H5N H 0.6489(14) 0.604(5) 0.8696(14) 0.028 Uiso 1 1 d .
C40 C 0.59317(14) 0.4960(4) 0.90008(13) 0.0226(9) Uani 1 1 d .
C41 C 0.54384(14) 0.5084(4) 0.91688(13) 0.0233(9) Uani 1 1 d .
H41 H 0.5264 0.61 0.9153 0.028 Uiso 1 1 calc R
C42 C 0.52023(14) 0.3691(5) 0.93616(13) 0.0231(8) Uani 1 1 d .
H42 H 0.4863 0.376 0.947 0.028 Uiso 1 1 calc R
C43 C 0.54571(14) 0.2217(5) 0.93962(13) 0.0255(9) Uani 1 1 d .
H43 H 0.5298 0.129 0.9538 0.031 Uiso 1 1 calc R
C44 C 0.59423(14) 0.2103(4) 0.92247(14) 0.0248(9) Uani 1 1 d .
H44 H 0.6115 0.1087 0.9248 0.03 Uiso 1 1 calc R
C45 C 0.61866(13) 0.3449(4) 0.90162(13) 0.0200(8) Uani 1 1 d .
C46 C 0.66836(13) 0.3178(4) 0.87994(13) 0.0232(9) Uani 1 1 d .
H46 H 0.6816 0.2096 0.8807 0.028 Uiso 1 1 calc R
N6 N 0.69505(11) 0.4281(4) 0.86020(11) 0.0251(7) Uani 1 1 d .
C47 C 0.74384(14) 0.3838(5) 0.83938(14) 0.0297(10) Uani 1 1 d .
H47A H 0.7479 0.2633 0.8401 0.036 Uiso 1 1 calc R
H47B H 0.7712 0.433 0.8593 0.036 Uiso 1 1 calc R
C48 C 0.74750(13) 0.4441(4) 0.78721(13) 0.0225(9) Uani 1 1 d .
H48 H 0.736 0.5606 0.7854 0.027 Uiso 1 1 calc R
O10 O 0.71458(11) 0.3425(4) 0.75773(11) 0.0467(8) Uani 1 1 d D
H10O H 0.7067(18) 0.390(5) 0.7278(12) 0.07 Uiso 1 1 d D
C49 C 0.80060(14) 0.4302(5) 0.76714(14) 0.0265(9) Uani 1 1 d .
H49A H 0.8108 0.3136 0.7663 0.032 Uiso 1 1 calc R
H49B H 0.8013 0.4727 0.7332 0.032 Uiso 1 1 calc R
N7 N 0.83629(11) 0.5226(4) 0.79734(11) 0.0233(7) Uani 1 1 d .
C50 C 0.87030(14) 0.4525(5) 0.82393(14) 0.0259(9) Uani 1 1 d .
H50 H 0.8751 0.3382 0.8195 0.031 Uiso 1 1 calc R
C51 C 0.90154(14) 0.5324(4) 0.85966(13) 0.0220(9) Uani 1 1 d .
C52 C 0.93717(14) 0.4335(5) 0.88448(14) 0.0271(9) Uani 1 1 d .
H52 H 0.9403 0.3212 0.8759 0.033 Uiso 1 1 calc R
C53 C 0.96719(15) 0.4971(5) 0.92065(15) 0.0309(10) Uani 1 1 d .
H53 H 0.9914 0.4304 0.9369 0.037 Uiso 1 1 calc R
C54 C 0.96155(14) 0.6615(5) 0.93311(15) 0.0314(10) Uani 1 1 d .
H54 H 0.9819 0.7058 0.9585 0.038 Uiso 1 1 calc R
C55 C 0.92750(14) 0.7612(5) 0.90983(14) 0.0269(9) Uani 1 1 d .
H55 H 0.925 0.8728 0.9193 0.032 Uiso 1 1 calc R
C56 C 0.89613(13) 0.7017(4) 0.87216(14) 0.0222(9) Uani 1 1 d .
N8 N 0.86170(12) 0.7916(4) 0.84582(11) 0.0247(7) Uani 1 1 d D
H8N H 0.8398(11) 0.734(4) 0.8311(13) 0.03 Uiso 1 1 d D
S4 S 0.84384(4) 0.97147(11) 0.85994(4) 0.0279(2) Uani 1 1 d .
O8 O 0.88459(10) 1.0778(3) 0.87538(10) 0.0334(7) Uani 1 1 d .
O9 O 0.81468(11) 1.0284(3) 0.81858(10) 0.0383(7) Uani 1 1 d .
C57 C 0.80197(14) 0.9558(4) 0.90985(13) 0.0218(8) Uani 1 1 d .
C58 C 0.81659(14) 1.0106(5) 0.95551(15) 0.0310(10) Uani 1 1 d .
H58 H 0.849 1.0585 0.9598 0.037 Uiso 1 1 calc R
C59 C 0.78471(15) 0.9964(6) 0.99468(16) 0.0383(11) Uani 1 1 d .
H59 H 0.7954 1.0345 1.0259 0.046 Uiso 1 1 calc R
C60 C 0.73701(14) 0.9273(5) 0.98964(15) 0.0295(10) Uani 1 1 d .
C61 C 0.72264(15) 0.8730(5) 0.94358(15) 0.0318(10) Uani 1 1 d .
H61 H 0.6901 0.8263 0.9392 0.038 Uiso 1 1 calc R
C62 C 0.75456(15) 0.8853(5) 0.90378(15) 0.0290(9) Uani 1 1 d .
H62 H 0.7442 0.8459 0.8726 0.035 Uiso 1 1 calc R
C63 C 0.70174(16) 0.9158(6) 1.03255(17) 0.0440(12) Uani 1 1 d .
H63A H 0.6727 0.9878 1.027 0.066 Uiso 1 1 calc R
H63B H 0.7195 0.9496 1.0624 0.066 Uiso 1 1 calc R
H63C H 0.6901 0.8025 1.0361 0.066 Uiso 1 1 calc R

loop_
_atom_site_aniso_label
_atom_site_aniso_U_11
_atom_site_aniso_U_22
_atom_site_aniso_U_33
_atom_site_aniso_U_23
_atom_site_aniso_U_13
_atom_site_aniso_U_12
C1 0.058(3) 0.045(3) 0.033(3) 0.001(2) -0.016(2) 0.007(2)
C2 0.039(2) 0.030(2) 0.020(2) -0.0009(18) -0.001(2) 0.0061(19)
C3 0.044(3) 0.024(2) 0.021(2) -0.0104(17) 0.007(2) -0.0064(19)
C4 0.033(2) 0.024(2) 0.036(3) -0.0026(18) 0.011(2) -0.0025(18)
C5 0.027(2) 0.0163(19) 0.021(2) 0.0032(16) 0.0039(17) 0.0029(16)
C6 0.035(2) 0.048(3) 0.019(2) -0.0071(19) -0.0008(19) 0.015(2)
C7 0.032(2) 0.068(3) 0.030(3) -0.007(2) -0.001(2) 0.016(2)
S1 0.0270(5) 0.0145(5) 0.0383(6) -0.0015(4) -0.0031(5) 0.0008(4)
O1 0.0383(16) 0.0163(14) 0.0434(18) -0.0111(13) -0.0087(14) 0.0074(12)
O2 0.0297(16) 0.0232(15) 0.061(2) 0.0087(14) 0.0048(15) -0.0028(13)
N1 0.0248(17) 0.0122(16) 0.0273(19) -0.0042(14) 0.0022(14) 0.0025(14)
C8 0.023(2) 0.020(2) 0.020(2) -0.0038(16) -0.0052(16) -0.0019(16)
C9 0.033(2) 0.023(2) 0.032(2) 0.0009(18) 0.0023(19) 0.0074(18)
C10 0.033(2) 0.038(3) 0.027(2) -0.009(2) 0.0003(19) 0.008(2)
C11 0.036(2) 0.024(2) 0.027(2) 0.0009(18) 0.0001(19) -0.0027(19)
C12 0.032(2) 0.020(2) 0.024(2) -0.0004(17) -0.0077(18) -0.0007(17)
C13 0.0198(19) 0.019(2) 0.019(2) -0.0045(16) -0.0082(16) -0.0020(15)
C14 0.033(2) 0.0115(18) 0.026(2) -0.0059(17) -0.0105(18) 0.0056(17)
N2 0.0226(16) 0.0260(17) 0.0148(17) -0.0008(13) -0.0039(14) 0.0027(14)
C15 0.027(2) 0.020(2) 0.030(2) -0.0001(17) 0.0041(18) 0.0066(16)
C16 0.027(2) 0.021(2) 0.026(2) -0.0018(17) 0.0031(18) -0.0003(17)
O5 0.0480(18) 0.0249(16) 0.0407(18) -0.0051(14) 0.0109(15) -0.0009(15)
C17 0.031(2) 0.033(2) 0.022(2) 0.0019(18) -0.0006(18) -0.0073(19)
N3 0.0269(17) 0.0256(18) 0.0224(18) -0.0002(14) 0.0025(15) -0.0046(14)
C18 0.0248(19) 0.020(2) 0.022(2) -0.0008(17) 0.0064(16) -0.0058(17)
C19 0.0216(19) 0.022(2) 0.020(2) -0.0044(17) 0.0049(16) 0.0003(16)
C20 0.026(2) 0.015(2) 0.033(2) -0.0042(17) 0.0061(18) -0.0004(16)
C21 0.025(2) 0.022(2) 0.028(2) -0.0065(17) 0.0005(18) -0.0025(17)
C22 0.023(2) 0.024(2) 0.024(2) -0.0060(17) -0.0040(17) 0.0011(17)
C23 0.026(2) 0.018(2) 0.028(2) 0.0019(17) -0.0015(18) 0.0042(17)
C24 0.0220(19) 0.0150(19) 0.023(2) -0.0040(17) 0.0037(17) 0.0014(16)
N4 0.0318(18) 0.0159(17) 0.0176(17) -0.0062(14) 0.0047(15) -0.0021(14)
S2 0.0269(5) 0.0156(5) 0.0241(5) -0.0039(4) 0.0001(4) 0.0005(4)
O3 0.0352(15) 0.0204(14) 0.0289(16) -0.0100(12) 0.0000(13) -0.0029(12)
O4 0.0254(14) 0.0177(13) 0.0350(16) -0.0036(12) -0.0010(12) 0.0057(11)
C25 0.024(2) 0.021(2) 0.021(2) -0.0046(16) 0.0007(17) -0.0027(16)
C26 0.036(2) 0.042(3) 0.022(2) -0.0005(19) -0.0050(19) 0.008(2)
C27 0.030(2) 0.054(3) 0.033(3) -0.013(2) -0.008(2) 0.011(2)
C28 0.029(2) 0.041(3) 0.037(3) -0.020(2) 0.009(2) -0.006(2)
C29 0.048(3) 0.059(3) 0.029(3) -0.001(2) 0.011(2) 0.008(2)
C30 0.039(2) 0.041(3) 0.028(2) 0.005(2) 0.002(2) 0.011(2)
C31 0.039(3) 0.078(4) 0.057(3) -0.028(3) 0.013(3) -0.009(3)
C32 0.062(3) 0.088(4) 0.034(3) 0.010(3) -0.012(3) -0.038(3)
C33 0.033(2) 0.052(3) 0.025(2) 0.008(2) -0.002(2) -0.023(2)
C34 0.027(2) 0.066(3) 0.056(3) -0.003(3) -0.014(2) 0.005(2)
C35 0.027(2) 0.049(3) 0.044(3) -0.010(2) -0.001(2) -0.004(2)
C36 0.023(2) 0.025(2) 0.026(2) 0.0022(18) 0.0003(18) -0.0076(17)
C37 0.026(2) 0.047(3) 0.033(2) -0.010(2) 0.0054(19) -0.005(2)
C39 0.034(3) 0.063(3) 0.031(3) -0.011(2) 0.004(2) -0.015(2)
S3 0.0248(5) 0.0170(5) 0.0275(6) 0.0009(4) -0.0013(4) -0.0042(4)
O6 0.0369(15) 0.0198(14) 0.0320(16) -0.0035(12) 0.0026(13) -0.0019(12)
O7 0.0281(15) 0.0253(15) 0.0347(16) 0.0039(12) -0.0025(13) -0.0088(12)
N5 0.0206(17) 0.0173(17) 0.032(2) 0.0031(14) -0.0013(15) -0.0043(14)
C40 0.031(2) 0.020(2) 0.017(2) -0.0028(16) -0.0042(17) -0.0082(17)
C41 0.026(2) 0.021(2) 0.023(2) -0.0063(16) 0.0026(17) -0.0001(16)
C42 0.023(2) 0.025(2) 0.021(2) -0.0017(17) 0.0013(17) -0.0019(17)
C43 0.033(2) 0.023(2) 0.021(2) 0.0042(17) -0.0023(18) -0.0083(18)
C44 0.029(2) 0.019(2) 0.027(2) 0.0017(17) -0.0091(18) -0.0030(17)
C45 0.0233(19) 0.0180(19) 0.019(2) -0.0003(16) -0.0043(16) -0.0056(17)
C46 0.029(2) 0.016(2) 0.025(2) 0.0008(16) -0.0018(17) 0.0007(17)
N6 0.0228(17) 0.0288(19) 0.0237(18) 0.0051(15) 0.0001(14) 0.0015(15)
C47 0.022(2) 0.036(2) 0.030(2) 0.0089(19) 0.0013(18) 0.0032(18)
C48 0.025(2) 0.018(2) 0.025(2) 0.0025(16) -0.0046(17) -0.0002(16)
O10 0.0518(19) 0.0323(18) 0.056(2) 0.0018(16) -0.0106(17) -0.0068(15)
C49 0.034(2) 0.019(2) 0.027(2) -0.0047(17) 0.0043(18) 0.0005(17)
N7 0.0241(17) 0.0235(17) 0.0224(18) -0.0041(14) -0.0001(15) -0.0051(14)
C50 0.028(2) 0.016(2) 0.034(2) -0.0053(18) 0.0119(19) -0.0055(17)
C51 0.025(2) 0.019(2) 0.022(2) 0.0007(16) 0.0101(17) -0.0042(17)
C52 0.027(2) 0.020(2) 0.035(2) 0.0048(18) 0.0060(19) -0.0061(17)
C53 0.024(2) 0.029(2) 0.040(3) 0.004(2) -0.0012(19) -0.0024(18)
C54 0.027(2) 0.037(2) 0.030(2) -0.008(2) 0.0023(19) -0.012(2)
C55 0.032(2) 0.023(2) 0.027(2) -0.0041(18) 0.0035(19) -0.0057(18)
C56 0.021(2) 0.018(2) 0.028(2) 0.0028(16) 0.0084(17) -0.0054(16)
N8 0.0341(19) 0.0170(16) 0.0231(18) -0.0073(14) -0.0033(15) -0.0041(15)
S4 0.0448(6) 0.0143(5) 0.0248(6) 0.0002(4) 0.0032(5) -0.0010(4)
O8 0.0458(17) 0.0182(14) 0.0361(17) -0.0034(13) 0.0079(14) -0.0136(13)
O9 0.066(2) 0.0218(15) 0.0269(16) 0.0017(12) -0.0083(15) 0.0112(14)
C57 0.026(2) 0.0139(18) 0.025(2) -0.0035(16) -0.0007(17) 0.0020(16)
C58 0.020(2) 0.037(2) 0.036(3) -0.012(2) -0.0009(19) -0.0036(18)
C59 0.030(2) 0.055(3) 0.030(2) -0.012(2) -0.001(2) -0.006(2)
C60 0.023(2) 0.029(2) 0.036(3) -0.0021(19) 0.0003(19) 0.0003(18)
C61 0.025(2) 0.027(2) 0.043(3) 0.001(2) -0.009(2) -0.0074(18)
C62 0.034(2) 0.025(2) 0.028(2) -0.0013(18) -0.0083(19) -0.0011(18)
C63 0.038(3) 0.043(3) 0.051(3) -0.008(2) 0.013(2) -0.002(2)

loop_
_atom_type_symbol
_atom_type_description
_atom_type_scat_dispersion_real
_atom_type_scat_dispersion_imag
_atom_type_scat_source
C C 0.0033 0.0016 'International Tables Vol C Tables 4.2.6.8 and 6.1.1.4'
H H 0 0 'International Tables Vol C Tables 4.2.6.8 and 6.1.1.4'
N N 0.0061 0.0033 'International Tables Vol C Tables 4.2.6.8 and 6.1.1.4'
O O 0.0106 0.006 'International Tables Vol C Tables 4.2.6.8 and 6.1.1.4'
S S 0.1246 0.1234 'International Tables Vol C Tables 4.2.6.8 and 6.1.1.4'

loop_
_geom_angle_atom_site_label_1
_geom_angle_atom_site_label_2
_geom_angle_atom_site_label_3
_geom_angle
C2 C1 H1A 109.5
C2 C1 H1B 109.5
H1A C1 H1B 109.5
C2 C1 H1C 109.5
H1A C1 H1C 109.5
H1B C1 H1C 109.5
C7 C2 C3 118.2(4)
C7 C2 C1 120.6(4)
C3 C2 C1 121.3(4)
C4 C3 C2 121.9(4)
C4 C3 H3 119
C2 C3 H3 119
C3 C4 C5 119.0(4)
C3 C4 H4 120.5
C5 C4 H4 120.5
C6 C5 C4 120.1(4)
C6 C5 S1 119.5(3)
C4 C5 S1 120.4(3)
C5 C6 C7 119.6(4)
C5 C6 H6 120.2
C7 C6 H6 120.2
C2 C7 C6 121.2(4)
C2 C7 H7 119.4
C6 C7 H7 119.4
O1 S1 O2 115.40(17)
O1 S1 N1 114.20(17)
O2 S1 N1 105.17(16)
O1 S1 C5 107.20(16)
O2 S1 C5 106.69(17)
N1 S1 C5 107.74(17)
C8 N1 S1 124.4(3)
C8 N1 H1N 120(3)
S1 N1 H1N 110(3)
N1 C8 C9 126.3(3)
N1 C8 C13 116.9(3)
C9 C8 C13 116.8(3)
C10 C9 C8 121.2(4)
C10 C9 H9 119.4
C8 C9 H9 119.4
C9 C10 C11 122.1(4)
C9 C10 H10 119
C11 C10 H10 119
C12 C11 C10 118.8(4)
C12 C11 H11 120.6
C10 C11 H11 120.6
C11 C12 C13 120.5(4)
C11 C12 H12 119.7
C13 C12 H12 119.7
C12 C13 C8 120.6(3)
C12 C13 C14 115.9(3)
C8 C13 C14 123.5(3)
N2 C14 C13 125.9(3)
N2 C14 H14 117.1
C13 C14 H14 117.1
C14 N2 C15 122.2(3)
N2 C15 C16 111.2(3)
N2 C15 H15A 109.4
C16 C15 H15A 109.4
N2 C15 H15B 109.4
C16 C15 H15B 109.4
H15A C15 H15B 108
O5 C16 C17 108.1(3)
O5 C16 C15 107.7(3)
C17 C16 C15 113.3(3)
O5 C16 H16 109.2
C17 C16 H16 109.2
C15 C16 H16 109.2
C16 O5 H5O 114(3)
N3 C17 C16 110.3(3)
N3 C17 H17A 109.6
C16 C17 H17A 109.6
N3 C17 H17B 109.6
C16 C17 H17B 109.6
H17A C17 H17B 108.1
C18 N3 C17 119.1(3)
N3 C18 C19 124.5(3)
N3 C18 H18 117.8
C19 C18 H18 117.8
C20 C19 C24 119.0(3)
C20 C19 C18 117.2(3)
C24 C19 C18 123.7(3)
C21 C20 C19 121.2(4)
C21 C20 H20 119.4
C19 C20 H20 119.4
C20 C21 C22 119.3(3)
C20 C21 H21 120.3
C22 C21 H21 120.3
C21 C22 C23 120.5(3)
C21 C22 H22 119.8
C23 C22 H22 119.8
C24 C23 C22 119.7(3)
C24 C23 H23 120.1
C22 C23 H23 120.1
C23 C24 C19 120.1(3)
C23 C24 N4 122.9(3)
C19 C24 N4 116.9(3)
C24 N4 S2 125.7(3)
C24 N4 H4N 113(3)
S2 N4 H4N 116(3)
O4 S2 O3 120.15(15)
O4 S2 N4 109.10(16)
O3 S2 N4 104.04(16)
O4 S2 C25 107.16(16)
O3 S2 C25 109.07(16)
N4 S2 C25 106.61(17)
C26 C25 C30 120.0(4)
C26 C25 S2 120.0(3)
C30 C25 S2 120.0(3)
C25 C26 C27 118.8(4)
C25 C26 H26 120.6
C27 C26 H26 120.6
C28 C27 C26 121.6(4)
C28 C27 H27 119.2
C26 C27 H27 119.2
C27 C28 C29 119.0(4)
C27 C28 C31 121.0(4)
C29 C28 C31 120.0(4)
C28 C29 C30 120.8(4)
C28 C29 H29 119.6
C30 C29 H29 119.6
C25 C30 C29 119.8(4)
C25 C30 H30 120.1
C29 C30 H30 120.1
C28 C31 H31A 109.5
C28 C31 H31B 109.5
H31A C31 H31B 109.5
C28 C31 H31C 109.5
H31A C31 H31C 109.5
H31B C31 H31C 109.5
C33 C32 H32A 109.5
C33 C32 H32B 109.5
H32A C32 H32B 109.5
C33 C32 H32C 109.5
H32A C32 H32C 109.5
H32B C32 H32C 109.5
C34 C33 C39 118.2(4)
C34 C33 C32 121.2(4)
C39 C33 C32 120.6(5)
C33 C34 C35 122.1(4)
C33 C34 H34 118.9
C35 C34 H34 118.9
C36 C35 C34 118.9(4)
C36 C35 H35 120.6
C34 C35 H35 120.6
C35 C36 C37 120.2(4)
C35 C36 S3 119.5(3)
C37 C36 S3 120.3(3)
C36 C37 C39 119.2(4)
C36 C37 H37 120.4
C39 C37 H37 120.4
C33 C39 C37 121.3(4)
C33 C39 H39 119.3
C37 C39 H39 119.3
O6 S3 O7 119.82(16)
O6 S3 N5 109.40(16)
O7 S3 N5 104.33(15)
O6 S3 C36 107.49(17)
O7 S3 C36 108.38(16)
N5 S3 C36 106.75(18)
C40 N5 S3 126.3(3)
C40 N5 H5N 112(3)
S3 N5 H5N 116(3)
C41 C40 C45 120.4(3)
C41 C40 N5 122.5(3)
C45 C40 N5 117.1(3)
C40 C41 C42 119.1(3)
C40 C41 H41 120.5
C42 C41 H41 120.5
C43 C42 C41 120.9(3)
C43 C42 H42 119.6
C41 C42 H42 119.6
C44 C43 C42 119.6(3)
C44 C43 H43 120.2
C42 C43 H43 120.2
C43 C44 C45 121.4(3)
C43 C44 H44 119.3
C45 C44 H44 119.3
C44 C45 C40 118.6(3)
C44 C45 C46 117.7(3)
C40 C45 C46 123.6(3)
N6 C46 C45 124.7(3)
N6 C46 H46 117.6
C45 C46 H46 117.6
C46 N6 C47 119.1(3)
N6 C47 C48 110.3(3)
N6 C47 H47A 109.6
C48 C47 H47A 109.6
N6 C47 H47B 109.6
C48 C47 H47B 109.6
H47A C47 H47B 108.1
O10 C48 C47 107.3(3)
O10 C48 C49 108.4(3)
C47 C48 C49 112.3(3)
O10 C48 H48 109.6
C47 C48 H48 109.6
C49 C48 H48 109.6
C48 O10 H10O 113(3)
N7 C49 C48 110.9(3)
N7 C49 H49A 109.5
C48 C49 H49A 109.5
N7 C49 H49B 109.5
C48 C49 H49B 109.4
H49A C49 H49B 108
C50 N7 C49 122.6(3)
N7 C50 C51 125.6(3)
N7 C50 H50 117.2
C51 C50 H50 117.2
C52 C51 C56 120.3(3)
C52 C51 C50 116.7(3)
C56 C51 C50 122.9(3)
C53 C52 C51 121.0(4)
C53 C52 H52 119.5
C51 C52 H52 119.5
C52 C53 C54 118.6(4)
C52 C53 H53 120.7
C54 C53 H53 120.7
C55 C54 C53 122.0(4)
C55 C54 H54 119
C53 C54 H54 119
C54 C55 C56 121.4(4)
C54 C55 H55 119.3
C56 C55 H55 119.3
N8 C56 C55 126.1(3)
N8 C56 C51 117.3(3)
C55 C56 C51 116.6(3)
C56 N8 S4 124.4(3)
C56 N8 H8N 114(3)
S4 N8 H8N 115(3)
O9 S4 O8 115.61(17)
O9 S4 N8 105.46(17)
O8 S4 N8 113.67(17)
O9 S4 C57 106.91(18)
O8 S4 C57 106.82(17)
N8 S4 C57 107.98(17)
C58 C57 C62 119.5(3)
C58 C57 S4 119.9(3)
C62 C57 S4 120.5(3)
C59 C58 C57 120.4(4)
C59 C58 H58 119.8
C57 C58 H58 119.8
C58 C59 C60 121.3(4)
C58 C59 H59 119.3
C60 C59 H59 119.3
C61 C60 C59 117.8(4)
C61 C60 C63 121.1(4)
C59 C60 C63 121.0(4)
C62 C61 C60 121.5(4)
C62 C61 H61 119.2
C60 C61 H61 119.2
C61 C62 C57 119.4(4)
C61 C62 H62 120.3
C57 C62 H62 120.3
C60 C63 H63A 109.5
C60 C63 H63B 109.5
H63A C63 H63B 109.5
C60 C63 H63C 109.5
H63A C63 H63C 109.5
H63B C63 H63C 109.5

loop_
_geom_bond_atom_site_label_1
_geom_bond_atom_site_label_2
_geom_bond_distance
C1 C2 1.508(5)
C1 H1A 0.98
C1 H1B 0.98
C1 H1C 0.98
C2 C7 1.380(5)
C2 C3 1.383(5)
C3 C4 1.383(5)
C3 H3 0.95
C4 C5 1.395(5)
C4 H4 0.95
C5 C6 1.378(5)
C5 S1 1.756(4)
C6 C7 1.396(6)
C6 H6 0.95
C7 H7 0.95
S1 O1 1.441(3)
S1 O2 1.453(3)
S1 N1 1.594(3)
N1 C8 1.379(5)
N1 H1N 0.840(18)
C8 C9 1.405(5)
C8 C13 1.423(5)
C9 C10 1.372(5)
C9 H9 0.95
C10 C11 1.388(5)
C10 H10 0.95
C11 C12 1.371(5)
C11 H11 0.95
C12 C13 1.414(5)
C12 H12 0.95
C13 C14 1.436(5)
C14 N2 1.283(5)
C14 H14 0.95
N2 C15 1.476(4)
C15 C16 1.524(5)
C15 H15A 0.99
C15 H15B 0.99
C16 O5 1.434(4)
C16 C17 1.503(5)
C16 H16 1
O5 H5O 0.885(19)
C17 N3 1.459(5)
C17 H17A 0.99
C17 H17B 0.99
N3 C18 1.266(4)
C18 C19 1.463(5)
C18 H18 0.95
C19 C20 1.398(5)
C19 C24 1.402(5)
C20 C21 1.378(5)
C20 H20 0.95
C21 C22 1.392(5)
C21 H21 0.95
C22 C23 1.401(5)
C22 H22 0.95
C23 C24 1.385(5)
C23 H23 0.95
C24 N4 1.418(4)
N4 S2 1.626(3)
N4 H4N 0.84(4)
S2 O4 1.431(3)
S2 O3 1.433(3)
S2 C25 1.755(4)
C25 C26 1.378(5)
C25 C30 1.380(5)
C26 C27 1.400(6)
C26 H26 0.95
C27 C28 1.360(6)
C27 H27 0.95
C28 C29 1.373(6)
C28 C31 1.525(6)
C29 C30 1.388(6)
C29 H29 0.95
C30 H30 0.95
C31 H31A 0.98
C31 H31B 0.98
C31 H31C 0.98
C32 C33 1.501(6)
C32 H32A 0.98
C32 H32B 0.98
C32 H32C 0.98
C33 C34 1.358(6)
C33 C39 1.383(6)
C34 C35 1.397(6)
C34 H34 0.95
C35 C36 1.375(5)
C35 H35 0.95
C36 C37 1.384(5)
C36 S3 1.756(4)
C37 C39 1.390(6)
C37 H37 0.95
C39 H39 0.95
S3 O6 1.427(3)
S3 O7 1.434(3)
S3 N5 1.616(3)
N5 C40 1.422(5)
N5 H5N 0.86(4)
C40 C41 1.391(5)
C40 C45 1.407(5)
C41 C42 1.402(5)
C41 H41 0.95
C42 C43 1.383(5)
C42 H42 0.95
C43 C44 1.373(5)
C43 H43 0.95
C44 C45 1.398(5)
C44 H44 0.95
C45 C46 1.463(5)
C46 N6 1.267(4)
C46 H46 0.95
N6 C47 1.460(5)
C47 C48 1.510(5)
C47 H47A 0.99
C47 H47B 0.99
C48 O10 1.446(4)
C48 C49 1.517(5)
C48 H48 1
O10 H10O 0.93(2)
C49 N7 1.462(5)
C49 H49A 0.99
C49 H49B 0.99
N7 C50 1.290(5)
C50 C51 1.434(5)
C50 H50 0.95
C51 C52 1.414(5)
C51 C56 1.431(5)
C52 C53 1.368(5)
C52 H52 0.95
C53 C54 1.392(5)
C53 H53 0.95
C54 C55 1.370(5)
C54 H54 0.95
C55 C56 1.407(5)
C55 H55 0.95
C56 N8 1.373(5)
N8 S4 1.591(3)
N8 H8N 0.847(18)
S4 O9 1.443(3)
S4 O8 1.447(3)
S4 C57 1.765(4)
C57 C58 1.379(5)
C57 C62 1.392(5)
C58 C59 1.370(6)
C58 H58 0.95
C59 C60 1.391(5)
C59 H59 0.95
C60 C61 1.386(5)
C60 C63 1.505(6)
C61 C62 1.383(5)
C61 H61 0.95
C62 H62 0.95
C63 H63A 0.98
C63 H63B 0.98
C63 H63C 0.98

loop_
_geom_hbond_atom_site_label_D
_geom_hbond_atom_site_label_H
_geom_hbond_atom_site_label_A
_geom_hbond_distance_DH
_geom_hbond_distance_HA
_geom_hbond_distance_DA
_geom_hbond_angle_DHA
_geom_hbond_site_symmetry_A
N1 H1N N2 0.840(18) 2.02(3) 2.661(4) 133(3) .
N4 H4N N3 0.84(4) 1.92(4) 2.642(4) 144(4) .
N5 H5N N6 0.86(4) 1.90(4) 2.657(4) 146(4) .
N8 H8N N7 0.847(18) 1.96(3) 2.650(4) 138(3) .
O10 H10O O9 0.93(2) 1.79(2) 2.689(4) 163(5) 4_646
O5 H5O O2 0.885(19) 1.91(3) 2.686(4) 145(4) 4_556

loop_
_geom_torsion_atom_site_label_1
_geom_torsion_atom_site_label_2
_geom_torsion_atom_site_label_3
_geom_torsion_atom_site_label_4
_geom_torsion
C7 C2 C3 C4 0.5(6)
C1 C2 C3 C4 -179.0(4)
C2 C3 C4 C5 0.9(6)
C3 C4 C5 C6 -2.3(6)
C3 C4 C5 S1 -179.6(3)
C4 C5 C6 C7 2.3(6)
S1 C5 C6 C7 179.7(4)
C3 C2 C7 C6 -0.5(7)
C1 C2 C7 C6 179.0(4)
C5 C6 C7 C2 -0.9(7)
C6 C5 S1 O1 16.4(4)
C4 C5 S1 O1 -166.3(3)
C6 C5 S1 O2 140.5(3)
C4 C5 S1 O2 -42.1(3)
C6 C5 S1 N1 -107.0(3)
C4 C5 S1 N1 70.4(3)
O1 S1 N1 C8 -39.0(3)
O2 S1 N1 C8 -166.5(3)
C5 S1 N1 C8 80.0(3)
S1 N1 C8 C9 13.6(5)
S1 N1 C8 C13 -167.6(3)
N1 C8 C9 C10 178.0(4)
C13 C8 C9 C10 -0.7(5)
C8 C9 C10 C11 0.3(6)
C9 C10 C11 C12 0.1(6)
C10 C11 C12 C13 -0.1(5)
C11 C12 C13 C8 -0.4(5)
C11 C12 C13 C14 177.9(3)
N1 C8 C13 C12 -178.1(3)
C9 C8 C13 C12 0.8(5)
N1 C8 C13 C14 3.7(5)
C9 C8 C13 C14 -177.4(3)
C12 C13 C14 N2 177.5(3)
C8 C13 C14 N2 -4.2(6)
C13 C14 N2 C15 172.9(3)
C14 N2 C15 C16 -112.1(4)
N2 C15 C16 O5 176.4(3)
N2 C15 C16 C17 56.8(4)
O5 C16 C17 N3 70.4(4)
C15 C16 C17 N3 -170.3(3)
C16 C17 N3 C18 -126.2(4)
C17 N3 C18 C19 179.6(3)
N3 C18 C19 C20 179.3(3)
N3 C18 C19 C24 -4.0(6)
C24 C19 C20 C21 -1.8(5)
C18 C19 C20 C21 175.1(3)
C19 C20 C21 C22 -0.6(6)
C20 C21 C22 C23 2.2(6)
C21 C22 C23 C24 -1.3(5)
C22 C23 C24 C19 -1.1(5)
C22 C23 C24 N4 179.3(3)
C20 C19 C24 C23 2.6(5)
C18 C19 C24 C23 -174.0(3)
C20 C19 C24 N4 -177.8(3)
C18 C19 C24 N4 5.6(5)
C23 C24 N4 S2 23.3(5)
C19 C24 N4 S2 -156.4(3)
C24 N4 S2 O4 -55.6(3)
C24 N4 S2 O3 175.0(3)
C24 N4 S2 C25 59.8(3)
O4 S2 C25 C26 169.6(3)
O3 S2 C25 C26 -58.9(4)
N4 S2 C25 C26 52.9(3)
O4 S2 C25 C30 -12.6(4)
O3 S2 C25 C30 118.9(3)
N4 S2 C25 C30 -129.3(3)
C30 C25 C26 C27 -0.3(6)
S2 C25 C26 C27 177.6(3)
C25 C26 C27 C28 -1.5(6)
C26 C27 C28 C29 1.1(7)
C26 C27 C28 C31 -179.3(4)
C27 C28 C29 C30 1.0(7)
C31 C28 C29 C30 -178.6(4)
C26 C25 C30 C29 2.3(6)
S2 C25 C30 C29 -175.5(3)
C28 C29 C30 C25 -2.8(7)
C39 C33 C34 C35 0.7(7)
C32 C33 C34 C35 178.7(4)
C33 C34 C35 C36 1.7(7)
C34 C35 C36 C37 -2.9(6)
C34 C35 C36 S3 176.2(3)
C35 C36 C37 C39 1.6(6)
S3 C36 C37 C39 -177.4(3)
C34 C33 C39 C37 -2.0(7)
C32 C33 C39 C37 180.0(4)
C36 C37 C39 C33 0.9(7)
C35 C36 S3 O6 14.6(4)
C37 C36 S3 O6 -166.4(3)
C35 C36 S3 O7 -116.2(3)
C37 C36 S3 O7 62.8(4)
C35 C36 S3 N5 131.9(3)
C37 C36 S3 N5 -49.1(4)
O6 S3 N5 C40 54.2(3)
O7 S3 N5 C40 -176.4(3)
C36 S3 N5 C40 -61.8(3)
S3 N5 C40 C41 -23.7(5)
S3 N5 C40 C45 156.3(3)
C45 C40 C41 C42 1.1(5)
N5 C40 C41 C42 -178.9(3)
C40 C41 C42 C43 1.5(5)
C41 C42 C43 C44 -2.2(6)
C42 C43 C44 C45 0.2(6)
C43 C44 C45 C40 2.4(5)
C43 C44 C45 C46 -174.1(3)
C41 C40 C45 C44 -3.0(5)
N5 C40 C45 C44 177.1(3)
C41 C40 C45 C46 173.2(3)
N5 C40 C45 C46 -6.7(5)
C44 C45 C46 N6 -179.3(3)
C40 C45 C46 N6 4.4(6)
C45 C46 N6 C47 -179.3(3)
C46 N6 C47 C48 127.7(4)
N6 C47 C48 O10 -71.9(4)
N6 C47 C48 C49 169.1(3)
O10 C48 C49 N7 -176.5(3)
C47 C48 C49 N7 -58.2(4)
C48 C49 N7 C50 111.2(4)
C49 N7 C50 C51 -170.3(3)
N7 C50 C51 C52 -179.1(3)
N7 C50 C51 C56 4.0(6)
C56 C51 C52 C53 -0.2(5)
C50 C51 C52 C53 -177.2(3)
C51 C52 C53 C54 0.8(6)
C52 C53 C54 C55 -0.9(6)
C53 C54 C55 C56 0.4(6)
C54 C55 C56 N8 -178.4(4)
C54 C55 C56 C51 0.2(5)
C52 C51 C56 N8 178.5(3)
C50 C51 C56 N8 -4.7(5)
C52 C51 C56 C55 -0.3(5)
C50 C51 C56 C55 176.5(3)
C55 C56 N8 S4 -12.1(5)
C51 C56 N8 S4 169.3(3)
C56 N8 S4 O9 170.6(3)
C56 N8 S4 O8 43.0(4)
C56 N8 S4 C57 -75.3(3)
O9 S4 C57 C58 -137.0(3)
O8 S4 C57 C58 -12.6(3)
N8 S4 C57 C58 110.0(3)
O9 S4 C57 C62 44.4(3)
O8 S4 C57 C62 168.7(3)
N8 S4 C57 C62 -68.7(3)
C62 C57 C58 C59 -0.2(6)
S4 C57 C58 C59 -178.9(3)
C57 C58 C59 C60 -0.2(7)
C58 C59 C60 C61 0.0(6)
C58 C59 C60 C63 -178.5(4)
C59 C60 C61 C62 0.5(6)
C63 C60 C61 C62 179.1(4)
C60 C61 C62 C57 -0.9(6)
C58 C57 C62 C61 0.7(6)
S4 C57 C62 C61 179.4(3)
